data_7035279
loop_
_publ_author_name
'Mariappan, Kadarkaraisamy'
'Alaparthi, Madhubabu'
'Hoffman, Mariah'
'Rama, Myriam Alcantar'
'Balasubramanian, Vinothini'
'John, Danielle M.'
'Sykes, Andrew G.'

_publ_section_title
;
 Improved selectivity for Pb(ii) by sulfur, selenium and tellurium
 analogues of 1,8-anthraquinone-18-crown-5: synthesis, spectroscopy, X-ray
 crystallography and computational studies.
;
_journal_issue 26
_journal_name_full 'Dalton transactions (Cambridge, England : 2003)'
_journal_page_first 11774
_journal_page_last 11787
_journal_paper_doi 10.1039/c5dt01305d
_journal_volume 44
_journal_year 2015
_chemical_formula_moiety 'C22 H24 O5 Se'
_chemical_formula_sum 'C22 H24 O5 Se'
_chemical_formula_weight 447.37
_chemical_name_common CE-Se
_chemical_name_systematic
;
 CE-Se
;
_space_group_IT_number 14
_symmetry_cell_setting monoclinic
_symmetry_space_group_name_Hall '-P 2yn'
_symmetry_space_group_name_H-M 'P 1 21/n 1'
_atom_sites_solution_hydrogens geom
_atom_sites_solution_primary direct
_atom_sites_solution_secondary difmap
_audit_creation_method SHELXL-97
_audit_update_record
;
2014-01-07 deposited with the CCDC.
2015-05-27 downloaded from the CCDC.
;
_cell_angle_alpha 90.00
_cell_angle_beta 104.1850(10)
_cell_angle_gamma 90.00
_cell_formula_units_Z 4
_cell_length_a 14.6414(8)
_cell_length_b 8.0187(4)
_cell_length_c 16.9048(9)
_cell_measurement_reflns_used 9921
_cell_measurement_temperature 100(2)
_cell_measurement_theta_max 25.38
_cell_measurement_theta_min 2.49
_cell_volume 1924.19(18)
_computing_cell_refinement 'Bruker SMART'
_computing_data_collection 'Bruker SMART'
_computing_data_reduction 'Bruker SAINT'
_computing_molecular_graphics 'Bruker SHELXTL'
_computing_publication_material 'Bruker SHELXTL'
_computing_structure_refinement 'Bruker SHELXTL'
_computing_structure_solution 'Bruker SHELXTL'
_diffrn_ambient_temperature 100(2)
_diffrn_measured_fraction_theta_full 0.998
_diffrn_measured_fraction_theta_max 0.998
_diffrn_measurement_device_type 'CCD area detector'
_diffrn_measurement_method 'phi and omega scans'
_diffrn_radiation_monochromator graphite
_diffrn_radiation_source 'fine-focus sealed tube'
_diffrn_radiation_type MoK\a
_diffrn_radiation_wavelength 0.71073
_diffrn_reflns_av_R_equivalents 0.0331
_diffrn_reflns_av_sigmaI/netI 0.0235
_diffrn_reflns_limit_h_max 17
_diffrn_reflns_limit_h_min -17
_diffrn_reflns_limit_k_max 9
_diffrn_reflns_limit_k_min -9
_diffrn_reflns_limit_l_max 20
_diffrn_reflns_limit_l_min -20
_diffrn_reflns_number 18815
_diffrn_reflns_theta_full 25.38
_diffrn_reflns_theta_max 25.38
_diffrn_reflns_theta_min 1.65
_exptl_absorpt_coefficient_mu 1.983
_exptl_absorpt_correction_T_max 0.5876
_exptl_absorpt_correction_T_min 0.3374
_exptl_absorpt_correction_type multi-scan
_exptl_absorpt_process_details SADABS
_exptl_crystal_colour 'pale yellow'
_exptl_crystal_density_diffrn 1.544
_exptl_crystal_density_meas 1.544
_exptl_crystal_density_method 'not measured'
_exptl_crystal_description needle
_exptl_crystal_F_000 920
_exptl_crystal_size_max 0.6
_exptl_crystal_size_mid 0.55
_exptl_crystal_size_min 0.30
_refine_diff_density_max 0.459
_refine_diff_density_min -0.307
_refine_diff_density_rms 0.054
_refine_ls_extinction_method none
_refine_ls_goodness_of_fit_ref 1.056
_refine_ls_hydrogen_treatment constr
_refine_ls_matrix_type full
_refine_ls_number_parameters 253
_refine_ls_number_reflns 3538
_refine_ls_number_restraints 0
_refine_ls_restrained_S_all 1.056
_refine_ls_R_factor_all 0.0297
_refine_ls_R_factor_gt 0.0237
_refine_ls_shift/su_max 0.001
_refine_ls_shift/su_mean 0.000
_refine_ls_structure_factor_coef Fsqd
_refine_ls_weighting_details 'calc w=1/[\s^2^(Fo^2^)+(0.0248P)^2^+1.3315P] where P=(Fo^2^+2Fc^2^)/3'
_refine_ls_weighting_scheme calc
_refine_ls_wR_factor_gt 0.0566
_refine_ls_wR_factor_ref 0.0594
_reflns_number_gt 3107
_reflns_number_total 3538
_reflns_threshold_expression >2sigma(I)
_cod_data_source_file c5dt01305d3.cif
_cod_data_source_block 13066
_cod_depositor_comments
;
The following automatic conversions were performed:

'_symmetry_cell_setting' value 'Monoclinic' changed to 'monoclinic'
according to
/usr/data/users/saulius/crontab/automatic-downloads/rss-feeds/RSC/lib/dictionaries/cif_core.dic
dictionary named 'cif_core.dic' version 2.4.2 from 2011-04-26.

Automatic conversion script
Id: cif_fix_values 3271 2015-04-21 07:52:19Z andrius 

 Adding full bibliography for 7035276--7035281.cif.
;
_cod_original_sg_symbol_H-M 'P 21/n'
_cod_database_code 7035279

loop_
_symmetry_equiv_pos_as_xyz
'x, y, z'
'-x+1/2, y+1/2, -z+1/2'
'-x, -y, -z'
'x-1/2, -y-1/2, z-1/2'

loop_
_atom_site_label
_atom_site_type_symbol
_atom_site_fract_x
_atom_site_fract_y
_atom_site_fract_z
_atom_site_U_iso_or_equiv
_atom_site_adp_type
_atom_site_occupancy
_atom_site_symmetry_multiplicity
_atom_site_calc_flag
_atom_site_refinement_flags
Se1 Se 0.453503(13) 0.48767(2) 0.346837(11) 0.01685(7) Uani 1 1 d .
O2 O 0.58946(9) -0.00497(16) 0.25047(8) 0.0171(3) Uani 1 1 d .
O4 O 0.52517(9) 0.10098(16) 0.38795(8) 0.0179(3) Uani 1 1 d .
O3 O 0.23184(9) 0.37279(17) 0.15222(8) 0.0190(3) Uani 1 1 d .
O1 O 0.36813(9) 0.28445(16) 0.04355(7) 0.0163(3) Uani 1 1 d .
C11 C 0.78419(14) -0.0140(2) 0.10972(12) 0.0190(4) Uani 1 1 d .
H11 H 0.8276 -0.0118 0.0777 0.023 Uiso 1 1 calc R
C5 C 0.51609(13) 0.2271(2) 0.02241(11) 0.0137(4) Uani 1 1 d .
C14 C 0.65657(13) -0.0145(2) 0.20707(11) 0.0151(4) Uani 1 1 d .
C12 C 0.80490(13) -0.0988(2) 0.18264(12) 0.0204(4) Uani 1 1 d .
H12 H 0.8617 -0.1557 0.1992 0.024 Uiso 1 1 calc R
C8 C 0.53893(13) 0.1533(2) 0.10643(11) 0.0142(4) Uani 1 1 d .
H8A H 0.5365 0.2412 0.1453 0.017 Uiso 1 1 calc R
H8B H 0.4905 0.0726 0.1094 0.017 Uiso 1 1 calc R
C6 C 0.57999(13) 0.2292(2) -0.02646(11) 0.0156(4) Uani 1 1 d .
C7 C 0.67493(13) 0.1538(2) 0.00267(12) 0.0181(4) Uani 1 1 d .
C17 C 0.32445(13) 0.3612(2) 0.20415(11) 0.0161(4) Uani 1 1 d .
H17A H 0.3704 0.4043 0.1766 0.019 Uiso 1 1 calc R
H17B H 0.3399 0.2459 0.2190 0.019 Uiso 1 1 calc R
C10 C 0.63291(13) 0.0694(2) 0.13178(11) 0.0138(4) Uani 1 1 d .
C15 C 0.27446(12) 0.3522(2) 0.01955(11) 0.0165(4) Uani 1 1 d .
H15A H 0.2446 0.3198 -0.0361 0.020 Uiso 1 1 calc R
H15B H 0.2767 0.4730 0.0224 0.020 Uiso 1 1 calc R
C4 C 0.42654(13) 0.2987(2) -0.00800(11) 0.0144(4) Uani 1 1 d .
C3 C 0.40319(13) 0.3728(2) -0.08418(11) 0.0166(4) Uani 1 1 d .
H3 H 0.3444 0.4220 -0.1033 0.020 Uiso 1 1 calc R
C13 C 0.74114(14) -0.1000(2) 0.23200(11) 0.0181(4) Uani 1 1 d .
H13 H 0.7553 -0.1578 0.2812 0.022 Uiso 1 1 calc R
C22 C 0.60393(14) -0.0976(2) 0.32493(11) 0.0181(4) Uani 1 1 d .
H22A H 0.6612 -0.0614 0.3632 0.022 Uiso 1 1 calc R
H22B H 0.6093 -0.2157 0.3145 0.022 Uiso 1 1 calc R
C16 C 0.21937(13) 0.2846(2) 0.07717(11) 0.0169(4) Uani 1 1 d .
H16A H 0.1530 0.2859 0.0496 0.020 Uiso 1 1 calc R
H16B H 0.2374 0.1692 0.0892 0.020 Uiso 1 1 calc R
C1 C 0.55548(14) 0.3016(2) -0.10438(11) 0.0178(4) Uani 1 1 d .
H1 H 0.5981 0.3011 -0.1371 0.021 Uiso 1 1 calc R
C21 C 0.52028(14) -0.0655(2) 0.35897(12) 0.0188(4) Uani 1 1 d .
H21A H 0.4626 -0.0819 0.3169 0.023 Uiso 1 1 calc R
H21B H 0.5203 -0.1424 0.4033 0.023 Uiso 1 1 calc R
C9 C 0.69758(13) 0.0693(2) 0.08350(11) 0.0157(4) Uani 1 1 d .
C2 C 0.46819(14) 0.3733(2) -0.13225(11) 0.0180(4) Uani 1 1 d .
H2 H 0.4523 0.4225 -0.1836 0.022 Uiso 1 1 calc R
C20 C 0.44013(13) 0.1497(2) 0.40791(11) 0.0176(4) Uani 1 1 d .
H19A H 0.4296 0.0809 0.4520 0.021 Uiso 1 1 calc R
H19B H 0.3874 0.1347 0.3610 0.021 Uiso 1 1 calc R
C18 C 0.32512(13) 0.4633(2) 0.27905(12) 0.0185(4) Uani 1 1 d .
H18A H 0.2862 0.4094 0.3104 0.022 Uiso 1 1 calc R
H18B H 0.2988 0.5726 0.2628 0.022 Uiso 1 1 calc R
O5 O 0.73279(10) 0.1604(2) -0.03868(9) 0.0295(4) Uani 1 1 d .
C19 C 0.44758(13) 0.3301(2) 0.43339(11) 0.0170(4) Uani 1 1 d .
H99A H 0.5036 0.3439 0.4775 0.020 Uiso 1 1 calc R
H99B H 0.3936 0.3579 0.4546 0.020 Uiso 1 1 calc R

loop_
_atom_site_aniso_label
_atom_site_aniso_U_11
_atom_site_aniso_U_22
_atom_site_aniso_U_33
_atom_site_aniso_U_23
_atom_site_aniso_U_13
_atom_site_aniso_U_12
Se1 0.01485(11) 0.01566(11) 0.01914(11) -0.00141(8) 0.00242(8) -0.00197(8)
O2 0.0192(7) 0.0188(7) 0.0134(6) 0.0036(5) 0.0042(5) 0.0047(6)
O4 0.0177(7) 0.0148(7) 0.0218(7) -0.0044(5) 0.0064(6) -0.0013(5)
O3 0.0133(7) 0.0258(8) 0.0169(7) -0.0037(6) 0.0016(5) 0.0035(6)
O1 0.0137(6) 0.0213(7) 0.0140(6) 0.0032(5) 0.0034(5) 0.0037(5)
C11 0.0136(9) 0.0190(10) 0.0250(10) -0.0052(8) 0.0056(8) -0.0021(8)
C5 0.0163(9) 0.0107(9) 0.0135(9) -0.0023(7) 0.0026(7) -0.0034(7)
C14 0.0165(9) 0.0117(9) 0.0164(9) -0.0046(7) 0.0024(7) -0.0027(7)
C12 0.0141(10) 0.0171(10) 0.0269(11) -0.0043(8) -0.0006(8) 0.0020(8)
C8 0.0148(9) 0.0145(9) 0.0132(9) -0.0017(7) 0.0033(7) -0.0008(7)
C6 0.0173(10) 0.0116(9) 0.0183(9) -0.0024(7) 0.0049(8) -0.0031(7)
C7 0.0188(10) 0.0145(10) 0.0222(10) -0.0020(8) 0.0077(8) -0.0035(8)
C17 0.0132(9) 0.0180(10) 0.0164(9) 0.0008(8) 0.0021(8) 0.0006(8)
C10 0.0144(9) 0.0093(9) 0.0168(9) -0.0037(7) 0.0021(7) -0.0019(7)
C15 0.0127(9) 0.0178(10) 0.0172(10) 0.0000(8) -0.0001(7) 0.0021(8)
C4 0.0170(9) 0.0125(9) 0.0139(9) -0.0024(7) 0.0042(7) -0.0020(7)
C3 0.0186(10) 0.0134(9) 0.0161(9) -0.0010(7) 0.0008(8) -0.0005(8)
C13 0.0199(10) 0.0144(10) 0.0169(10) -0.0019(8) -0.0015(8) 0.0010(8)
C22 0.0250(11) 0.0131(9) 0.0142(9) 0.0026(7) 0.0010(8) 0.0037(8)
C16 0.0132(9) 0.0186(10) 0.0175(9) -0.0016(8) 0.0010(7) -0.0008(8)
C1 0.0233(10) 0.0159(10) 0.0162(9) -0.0014(8) 0.0088(8) -0.0042(8)
C21 0.0268(11) 0.0131(9) 0.0160(9) 0.0004(8) 0.0041(8) -0.0026(8)
C9 0.0162(10) 0.0120(9) 0.0184(10) -0.0030(8) 0.0030(8) -0.0023(7)
C2 0.0261(11) 0.0149(10) 0.0116(9) 0.0004(7) 0.0023(8) -0.0042(8)
C20 0.0161(10) 0.0216(10) 0.0154(9) 0.0023(8) 0.0043(8) -0.0028(8)
C18 0.0133(9) 0.0225(10) 0.0193(10) -0.0011(8) 0.0031(8) 0.0046(8)
O5 0.0247(8) 0.0358(9) 0.0332(8) 0.0104(7) 0.0172(7) 0.0065(7)
C19 0.0144(9) 0.0227(10) 0.0141(9) -0.0022(8) 0.0041(8) 0.0012(8)

loop_
_atom_type_symbol
_atom_type_description
_atom_type_scat_dispersion_real
_atom_type_scat_dispersion_imag
_atom_type_scat_source
C C 0.0033 0.0016 'International Tables Vol C Tables 4.2.6.8 and 6.1.1.4'
H H 0.0000 0.0000 'International Tables Vol C Tables 4.2.6.8 and 6.1.1.4'
O O 0.0106 0.0060 'International Tables Vol C Tables 4.2.6.8 and 6.1.1.4'
Se Se -0.0929 2.2259 'International Tables Vol C Tables 4.2.6.8 and 6.1.1.4'

loop_
_geom_angle_atom_site_label_1
_geom_angle_atom_site_label_2
_geom_angle_atom_site_label_3
_geom_angle
C19 Se1 C18 99.30(8)
C14 O2 C22 118.19(14)
C21 O4 C20 111.56(14)
C16 O3 C17 114.26(14)
C4 O1 C15 119.40(14)
C12 C11 C9 120.09(18)
C12 C11 H11 120.0
C9 C11 H11 120.0
C6 C5 C4 118.66(17)
C6 C5 C8 122.75(17)
C4 C5 C8 118.59(16)
O2 C14 C13 124.82(17)
O2 C14 C10 114.18(16)
C13 C14 C10 121.00(18)
C11 C12 C13 120.44(18)
C11 C12 H12 119.8
C13 C12 H12 119.8
C10 C8 C5 115.13(15)
C10 C8 H8A 108.5
C5 C8 H8A 108.5
C10 C8 H8B 108.5
C5 C8 H8B 108.5
H8A C8 H8B 107.5
C5 C6 C1 120.51(17)
C5 C6 C7 120.60(17)
C1 C6 C7 118.88(17)
O5 C7 C6 121.04(18)
O5 C7 C9 120.94(18)
C6 C7 C9 118.02(16)
O3 C17 C18 106.95(15)
O3 C17 H17A 110.3
C18 C17 H17A 110.3
O3 C17 H17B 110.3
C18 C17 H17B 110.3
H17A C17 H17B 108.6
C9 C10 C14 118.56(17)
C9 C10 C8 122.79(16)
C14 C10 C8 118.65(16)
O1 C15 C16 107.81(15)
O1 C15 H15A 110.1
C16 C15 H15A 110.1
O1 C15 H15B 110.1
C16 C15 H15B 110.1
H15A C15 H15B 108.5
O1 C4 C3 125.39(17)
O1 C4 C5 113.89(16)
C3 C4 C5 120.71(17)
C4 C3 C2 119.71(18)
C4 C3 H3 120.1
C2 C3 H3 120.1
C14 C13 C12 119.51(18)
C14 C13 H13 120.2
C12 C13 H13 120.2
O2 C22 C21 106.84(15)
O2 C22 H22A 110.4
C21 C22 H22A 110.4
O2 C22 H22B 110.4
C21 C22 H22B 110.4
H22A C22 H22B 108.6
O3 C16 C15 115.09(15)
O3 C16 H16A 108.5
C15 C16 H16A 108.5
O3 C16 H16B 108.5
C15 C16 H16B 108.5
H16A C16 H16B 107.5
C2 C1 C6 119.79(18)
C2 C1 H1 120.1
C6 C1 H1 120.1
O4 C21 C22 108.54(15)
O4 C21 H21A 110.0
C22 C21 H21A 110.0
O4 C21 H21B 110.0
C22 C21 H21B 110.0
H21A C21 H21B 108.4
C10 C9 C11 120.37(17)
C10 C9 C7 120.48(17)
C11 C9 C7 119.13(17)
C1 C2 C3 120.59(18)
C1 C2 H2 119.7
C3 C2 H2 119.7
O4 C20 C19 108.99(15)
O4 C20 H19A 109.9
C19 C20 H19A 109.9
O4 C20 H19B 109.9
C19 C20 H19B 109.9
H19A C20 H19B 108.3
C17 C18 Se1 110.74(12)
C17 C18 H18A 109.5
Se1 C18 H18A 109.5
C17 C18 H18B 109.5
Se1 C18 H18B 109.5
H18A C18 H18B 108.1
C20 C19 Se1 114.91(12)
C20 C19 H99A 108.5
Se1 C19 H99A 108.5
C20 C19 H99B 108.5
Se1 C19 H99B 108.5
H99A C19 H99B 107.5

loop_
_geom_bond_atom_site_label_1
_geom_bond_atom_site_label_2
_geom_bond_distance
Se1 C19 1.9511(19)
Se1 C18 1.9567(19)
O2 C14 1.365(2)
O2 C22 1.432(2)
O4 C21 1.418(2)
O4 C20 1.422(2)
O3 C16 1.425(2)
O3 C17 1.426(2)
O1 C4 1.367(2)
O1 C15 1.438(2)
C11 C12 1.375(3)
C11 C9 1.406(3)
C11 H11 0.9300
C5 C6 1.392(3)
C5 C4 1.408(3)
C5 C8 1.499(2)
C14 C13 1.388(3)
C14 C10 1.406(3)
C12 C13 1.396(3)
C12 H12 0.9300
C8 C10 1.497(3)
C8 H8A 0.9700
C8 H8B 0.9700
C6 C1 1.403(3)
C6 C7 1.485(3)
C7 O5 1.224(2)
C7 C9 1.488(3)
C17 C18 1.506(3)
C17 H17A 0.9700
C17 H17B 0.9700
C10 C9 1.393(3)
C15 C16 1.509(3)
C15 H15A 0.9700
C15 H15B 0.9700
C4 C3 1.383(3)
C3 C2 1.395(3)
C3 H3 0.9300
C13 H13 0.9300
C22 C21 1.498(3)
C22 H22A 0.9700
C22 H22B 0.9700
C16 H16A 0.9700
C16 H16B 0.9700
C1 C2 1.375(3)
C1 H1 0.9300
C21 H21A 0.9700
C21 H21B 0.9700
C2 H2 0.9300
C20 C19 1.506(3)
C20 H19A 0.9700
C20 H19B 0.9700
C18 H18A 0.9700
C18 H18B 0.9700
C19 H99A 0.9700
C19 H99B 0.9700
